data_7233507
loop_
_publ_author_name
'Di Jiang'
'Zheng Xue'
'Yongjun Li'
'Huibiao Liu'
'Wensheng Yang'

_publ_section_title
;
 Synthesis of donor-acceptor molecules based on isoxazolones for
 investigation of their nonlinear optical properties
;
_journal_name_full 'Journal of Materials Chemistry C'
_journal_page_first 5694
_journal_page_last 5700
_journal_paper_doi 10.1039/C3TC31228C
_journal_volume 1
_journal_year 2013
_chemical_formula_sum 'C36 H24 N2 O2'
_chemical_formula_weight 516.57
_space_group_IT_number 14
_space_group_name_Hall '-P 2yn'
_space_group_name_H-M_alt 'P 1 21/n 1'
_symmetry_cell_setting monoclinic
_symmetry_space_group_name_H-M 'P 1 21/n 1'
_atom_sites_solution_hydrogens geom
_atom_sites_solution_primary direct
_atom_sites_solution_secondary difmap
_cell_angle_alpha 90.00
_cell_angle_beta 109.011(11)
_cell_angle_gamma 90.00
_cell_formula_units_Z 4
_cell_length_a 16.6077(15)
_cell_length_b 8.2169(8)
_cell_length_c 20.052(2)
_cell_measurement_temperature 173(2)
_cell_volume 2587.1(5)
_computing_cell_refinement 'CrysAlisPro, Agilent Technologies.'
_computing_data_collection 'CrysAlisPro, Agilent Technologies.'
_computing_data_reduction 'CrysAlisPro, Agilent Technologies.'
_computing_structure_refinement 'SHELXL-97 (Sheldrick, 1997)'
_computing_structure_solution 'SHELXS-97 (Sheldrick, 1990)'
_diffrn_ambient_temperature 173(2)
_diffrn_detector_area_resol_mean 10.3415
_diffrn_measured_fraction_theta_full 1.000
_diffrn_measured_fraction_theta_max 1.000
_diffrn_measurement_device_type 'SuperNova, Dual, Cu at zero, Atlas'
_diffrn_radiation_monochromator graphite
_diffrn_radiation_source 'SuperNova (Cu) X-ray Source'
_diffrn_radiation_type CuK\a
_diffrn_radiation_wavelength 1.54178
_diffrn_reflns_av_R_equivalents 0.0258
_diffrn_reflns_av_sigmaI/netI 0.0268
_diffrn_reflns_limit_h_max 19
_diffrn_reflns_limit_h_min -19
_diffrn_reflns_limit_k_max 8
_diffrn_reflns_limit_k_min -9
_diffrn_reflns_limit_l_max 23
_diffrn_reflns_limit_l_min -19
_diffrn_reflns_number 9652
_diffrn_reflns_theta_full 65.07
_diffrn_reflns_theta_max 65.07
_diffrn_reflns_theta_min 4.20
_exptl_absorpt_coefficient_mu 0.650
_exptl_absorpt_correction_T_max 0.9808
_exptl_absorpt_correction_T_min 0.8809
_exptl_absorpt_correction_type multi-scan
_exptl_absorpt_process_details
;
CrysAlisPro, Agilent Technologies,
Version 1.171.36.20 (release 27-06-2012 CrysAlis171 .NET)
(compiled Jul 11 2012,15:38:31)
Empirical absorption correction using spherical harmonics,
 implemented in SCALE3 ABSPACK scaling algorithm.
;
_exptl_crystal_colour orange
_exptl_crystal_density_diffrn 1.326
_exptl_crystal_density_method 'not measured'
_exptl_crystal_description rodlike
_exptl_crystal_F_000 1080
_exptl_crystal_size_max 0.20
_exptl_crystal_size_mid 0.03
_exptl_crystal_size_min 0.03
_refine_diff_density_max 0.202
_refine_diff_density_min -0.143
_refine_diff_density_rms 0.043
_refine_ls_extinction_method none
_refine_ls_goodness_of_fit_ref 0.996
_refine_ls_hydrogen_treatment mixed
_refine_ls_matrix_type full
_refine_ls_number_parameters 457
_refine_ls_number_reflns 4420
_refine_ls_number_restraints 0
_refine_ls_restrained_S_all 0.996
_refine_ls_R_factor_all 0.0718
_refine_ls_R_factor_gt 0.0528
_refine_ls_shift/su_max 0.013
_refine_ls_shift/su_mean 0.003
_refine_ls_structure_factor_coef Fsqd
_refine_ls_weighting_details 'calc w=1/[\s^2^(Fo^2^)+(0.0844P)^2^+0.6392P] where P=(Fo^2^+2Fc^2^)/3'
_refine_ls_weighting_scheme calc
_refine_ls_wR_factor_gt 0.1428
_refine_ls_wR_factor_ref 0.1649
_reflns_number_gt 3221
_reflns_number_total 4420
_reflns_threshold_expression >2sigma(I)
_cod_data_source_file 1000003.cif
_cod_data_source_block PCOD1000003
_cod_depositor_comments
;
The following automatic conversions were performed:

data item '_symmetry_cell_setting' value 'Monoclinic' was changed to
'monoclinic' in accordance with the built-in table derived from the
CIF Core dictionary named 'cif_core.dic' version 2.4.5 last updated
on 2014-11-21.

Automatic conversion script
Id: cif_fix_values 6909 2019-04-08 15:41:33Z antanas 
;
_cod_original_sg_symbol_H-M P2(1)/n
_cod_database_code 7233507

loop_
_symmetry_equiv_pos_as_xyz
'x, y, z'
'-x+1/2, y+1/2, -z+1/2'
'-x, -y, -z'
'x-1/2, -y-1/2, z-1/2'

loop_
_atom_site_label
_atom_site_type_symbol
_atom_site_fract_x
_atom_site_fract_y
_atom_site_fract_z
_atom_site_U_iso_or_equiv
_atom_site_adp_type
_atom_site_occupancy
_atom_site_symmetry_multiplicity
_atom_site_calc_flag
_atom_site_refinement_flags
_atom_site_disorder_assembly
_atom_site_disorder_group
C1 C -0.15573(14) 0.6979(3) 0.15163(13) 0.0617(6) Uani 1 1 d . . .
C2 C 0.42022(15) 0.7584(3) 0.28891(13) 0.0656(6) Uani 1 1 d . . .
C3 C 0.05432(15) 0.7006(3) 0.13479(14) 0.0666(6) Uani 1 1 d . . .
C4 C -0.00197(14) 0.7617(3) 0.16708(13) 0.0632(6) Uani 1 1 d . . .
C5 C 0.74155(15) 0.8093(3) 0.45949(13) 0.0629(6) Uani 1 1 d . . .
N6 N -0.09132(11) 0.7635(3) 0.12908(11) 0.0654(5) Uani 1 1 d . . .
C7 C 0.14099(15) 0.7049(3) 0.16985(14) 0.0673(6) Uani 1 1 d . . .
C8 C -0.23453(14) 0.7203(3) 0.09739(13) 0.0612(6) Uani 1 1 d . . .
C10 C 0.56521(16) 0.7334(3) 0.28902(14) 0.0693(7) Uani 1 1 d . . .
C11 C 0.11660(15) 0.8244(3) 0.26984(15) 0.0696(7) Uani 1 1 d . . .
O12 O 0.80203(12) 0.9317(3) 0.56642(10) 0.0865(6) Uani 1 1 d . . .
C13 C 0.83405(15) 0.7990(3) 0.48357(13) 0.0655(6) Uani 1 1 d . . .
C14 C 0.17408(15) 0.7695(3) 0.23803(13) 0.0646(6) Uani 1 1 d . . .
C15 C 0.95641(15) 0.8207(3) 0.43867(14) 0.0693(7) Uani 1 1 d . . .
C16 C -0.12821(14) 0.8295(3) 0.06199(13) 0.0630(6) Uani 1 1 d . . .
C17 C -0.21720(14) 0.8058(3) 0.04066(12) 0.0599(6) Uani 1 1 d . . .
C18 C 0.59726(14) 0.7628(3) 0.36166(13) 0.0639(6) Uani 1 1 d . . .
C19 C 0.26604(15) 0.7806(3) 0.27631(15) 0.0675(6) Uani 1 1 d . . .
C20 C -0.30870(15) 0.6601(3) 0.10679(14) 0.0661(6) Uani 1 1 d . . .
C21 C 0.88202(16) 0.5665(3) 0.42436(14) 0.0695(7) Uani 1 1 d . . .
C22 C 0.53900(16) 0.7906(4) 0.39729(15) 0.0713(7) Uani 1 1 d . . .
C23 C 0.32855(16) 0.7508(3) 0.24998(15) 0.0684(6) Uani 1 1 d . . .
C24 C 0.68931(15) 0.7601(3) 0.39527(13) 0.0637(6) Uani 1 1 d . . .
C25 C 0.02905(15) 0.8216(3) 0.23427(14) 0.0683(6) Uani 1 1 d . . .
C26 C -0.30360(16) 0.5811(3) 0.16827(15) 0.0707(7) Uani 1 1 d . . .
C27 C 0.72352(17) 0.8986(3) 0.51584(14) 0.0728(7) Uani 1 1 d . . .
C28 C 0.93930(16) 0.5006(4) 0.39461(15) 0.0742(7) Uani 1 1 d . . .
C29 C -0.15035(16) 0.6183(3) 0.21290(15) 0.0701(7) Uani 1 1 d . . .
C30 C 0.47845(16) 0.7328(3) 0.25304(15) 0.0708(7) Uani 1 1 d . . .
C31 C -0.22528(17) 0.5599(4) 0.22119(16) 0.0739(7) Uani 1 1 d . . .
N32 N 0.86909(14) 0.8672(3) 0.54392(12) 0.0797(6) Uani 1 1 d . . .
C33 C 1.00439(16) 0.5944(4) 0.38651(15) 0.0751(7) Uani 1 1 d . . .
C34 C 0.89057(14) 0.7272(3) 0.44752(13) 0.0637(6) Uani 1 1 d . . .
C35 C -0.26774(16) 0.8650(3) -0.02500(14) 0.0696(7) Uani 1 1 d . . .
C36 C -0.23095(17) 0.9460(4) -0.06710(15) 0.0735(7) Uani 1 1 d . . .
C37 C 0.45215(16) 0.7887(4) 0.36114(14) 0.0715(7) Uani 1 1 d . . .
C38 C -0.09129(16) 0.9116(4) 0.01954(15) 0.0741(7) Uani 1 1 d . . .
C39 C -0.14319(17) 0.9699(4) -0.04461(15) 0.0765(7) Uani 1 1 d . . .
C40 C 1.01181(16) 0.7557(4) 0.40767(15) 0.0758(7) Uani 1 1 d . . .
O1 O 0.65959(12) 0.9483(3) 0.52578(10) 0.0869(6) Uani 1 1 d . . .
H11 H 0.1349(16) 0.868(3) 0.3139(14) 0.074(8) Uiso 1 1 d . . .
H19 H 0.2762(14) 0.818(3) 0.3219(12) 0.058(6) Uiso 1 1 d . . .
H30 H 0.4603(17) 0.721(3) 0.2014(14) 0.075(7) Uiso 1 1 d . . .
H22 H 0.5549(15) 0.818(3) 0.4437(13) 0.064(7) Uiso 1 1 d . . .
H10 H 0.6043(17) 0.717(3) 0.2610(13) 0.076(7) Uiso 1 1 d . . .
H25 H -0.0058(15) 0.864(3) 0.2581(12) 0.061(6) Uiso 1 1 d . . .
H20 H -0.3641(16) 0.672(3) 0.0692(13) 0.066(7) Uiso 1 1 d . . .
H37 H 0.4140(17) 0.814(3) 0.3885(13) 0.077(8) Uiso 1 1 d . . .
H31 H -0.2260(15) 0.504(3) 0.2602(14) 0.069(7) Uiso 1 1 d . . .
H23 H 0.3170(17) 0.720(3) 0.1993(15) 0.079(8) Uiso 1 1 d . . .
H7 H 0.1779(16) 0.655(3) 0.1433(13) 0.073(7) Uiso 1 1 d . . .
H26 H -0.3530(16) 0.534(3) 0.1805(12) 0.067(7) Uiso 1 1 d . . .
H15 H 0.9597(18) 0.939(4) 0.4574(15) 0.097(9) Uiso 1 1 d . . .
H40 H 1.0590(19) 0.829(3) 0.4020(14) 0.092(9) Uiso 1 1 d . . .
H3 H 0.0319(16) 0.656(3) 0.0883(14) 0.076(8) Uiso 1 1 d . . .
H21 H 0.8333(17) 0.501(3) 0.4323(13) 0.079(8) Uiso 1 1 d . . .
H35 H -0.3254(17) 0.846(3) -0.0390(13) 0.071(7) Uiso 1 1 d . . .
H36 H -0.2652(16) 0.991(3) -0.1113(14) 0.071(7) Uiso 1 1 d . . .
H29 H -0.0983(17) 0.601(3) 0.2511(13) 0.075(7) Uiso 1 1 d . . .
H24 H 0.7200(14) 0.718(3) 0.3626(11) 0.053(6) Uiso 1 1 d . . .
H38 H -0.0343(18) 0.925(4) 0.0338(15) 0.094(9) Uiso 1 1 d . . .
H39 H -0.1183(16) 1.024(3) -0.0761(14) 0.079(8) Uiso 1 1 d . . .
H33 H 1.0439(17) 0.540(3) 0.3595(15) 0.091(9) Uiso 1 1 d . . .
H28 H 0.9359(18) 0.377(4) 0.3776(15) 0.097(9) Uiso 1 1 d . . .

loop_
_atom_site_aniso_label
_atom_site_aniso_U_11
_atom_site_aniso_U_22
_atom_site_aniso_U_33
_atom_site_aniso_U_23
_atom_site_aniso_U_13
_atom_site_aniso_U_12
C1 0.0446(12) 0.0647(14) 0.0722(15) -0.0022(12) 0.0140(10) 0.0008(10)
C2 0.0479(13) 0.0692(15) 0.0747(16) 0.0088(12) 0.0131(11) 0.0008(11)
C3 0.0496(13) 0.0765(16) 0.0696(15) 0.0043(13) 0.0136(11) 0.0023(11)
C4 0.0429(12) 0.0663(14) 0.0744(15) 0.0088(12) 0.0110(11) -0.0021(10)
C5 0.0545(13) 0.0625(14) 0.0706(15) 0.0090(11) 0.0188(11) -0.0043(11)
N6 0.0407(10) 0.0740(13) 0.0776(13) 0.0080(10) 0.0140(9) -0.0018(9)
C7 0.0488(13) 0.0788(16) 0.0722(15) 0.0083(13) 0.0170(12) 0.0059(12)
C8 0.0442(12) 0.0600(13) 0.0765(15) -0.0101(11) 0.0158(11) -0.0004(10)
C10 0.0491(13) 0.0799(17) 0.0775(16) -0.0026(13) 0.0187(12) -0.0014(12)
C11 0.0504(13) 0.0816(17) 0.0726(16) -0.0046(14) 0.0143(12) -0.0063(12)
O12 0.0796(13) 0.0987(14) 0.0775(12) -0.0128(10) 0.0204(10) -0.0073(11)
C13 0.0564(13) 0.0658(14) 0.0665(14) 0.0071(12) 0.0092(11) -0.0076(11)
C14 0.0465(12) 0.0690(15) 0.0758(16) 0.0095(12) 0.0163(11) 0.0005(11)
C15 0.0457(12) 0.0701(16) 0.0819(17) 0.0073(13) 0.0069(12) -0.0031(11)
C16 0.0446(12) 0.0641(14) 0.0759(15) 0.0005(12) 0.0135(11) 0.0035(10)
C17 0.0467(12) 0.0605(13) 0.0697(14) -0.0064(11) 0.0151(10) 0.0021(10)
C18 0.0479(13) 0.0687(15) 0.0726(15) 0.0082(11) 0.0163(11) -0.0015(10)
C19 0.0496(13) 0.0755(16) 0.0742(17) 0.0038(13) 0.0156(12) -0.0030(11)
C20 0.0470(13) 0.0698(15) 0.0790(16) -0.0106(13) 0.0173(12) -0.0028(11)
C21 0.0528(13) 0.0733(16) 0.0759(16) 0.0050(13) 0.0119(12) -0.0075(12)
C22 0.0522(14) 0.0902(19) 0.0683(16) 0.0077(14) 0.0152(12) -0.0005(12)
C23 0.0496(13) 0.0768(17) 0.0749(16) 0.0087(13) 0.0149(12) 0.0018(11)
C24 0.0507(13) 0.0671(15) 0.0712(15) 0.0068(12) 0.0167(12) -0.0016(11)
C25 0.0489(13) 0.0763(16) 0.0815(17) 0.0013(13) 0.0237(12) 0.0001(12)
C26 0.0561(14) 0.0749(16) 0.0855(18) -0.0111(14) 0.0291(13) -0.0104(12)
C27 0.0646(15) 0.0771(17) 0.0745(16) 0.0027(13) 0.0196(13) -0.0063(13)
C28 0.0572(15) 0.0763(18) 0.0855(18) -0.0014(14) 0.0183(13) -0.0026(13)
C29 0.0544(14) 0.0752(16) 0.0750(16) 0.0002(13) 0.0132(12) -0.0039(12)
C30 0.0505(13) 0.0850(18) 0.0739(17) -0.0016(13) 0.0162(12) -0.0021(12)
C31 0.0627(16) 0.0813(18) 0.0786(17) -0.0003(14) 0.0241(13) -0.0056(13)
N32 0.0664(13) 0.0867(16) 0.0795(15) -0.0042(12) 0.0147(11) -0.0016(12)
C33 0.0492(14) 0.0861(19) 0.0834(18) 0.0026(14) 0.0126(12) 0.0019(13)
C34 0.0414(12) 0.0726(15) 0.0683(14) 0.0094(12) 0.0059(10) -0.0002(10)
C35 0.0499(14) 0.0739(16) 0.0766(16) -0.0092(13) 0.0094(12) 0.0001(12)
C36 0.0635(15) 0.0812(18) 0.0701(16) 0.0049(13) 0.0142(13) 0.0062(13)
C37 0.0510(14) 0.0873(18) 0.0770(17) 0.0101(14) 0.0220(12) 0.0058(12)
C38 0.0476(13) 0.0825(18) 0.0877(18) 0.0117(14) 0.0157(13) -0.0005(13)
C39 0.0619(15) 0.0885(19) 0.0774(17) 0.0110(14) 0.0203(13) 0.0018(14)
C40 0.0425(13) 0.0870(19) 0.0904(18) 0.0105(15) 0.0111(12) -0.0059(12)
O1 0.0776(13) 0.0955(14) 0.0950(14) -0.0075(11) 0.0380(11) -0.0049(10)

loop_
_atom_type_symbol
_atom_type_description
_atom_type_scat_dispersion_real
_atom_type_scat_dispersion_imag
_atom_type_scat_source
C C 0.0181 0.0091 'International Tables Vol C Tables 4.2.6.8 and 6.1.1.4'
H H 0.0000 0.0000 'International Tables Vol C Tables 4.2.6.8 and 6.1.1.4'
N N 0.0311 0.0180 'International Tables Vol C Tables 4.2.6.8 and 6.1.1.4'
O O 0.0492 0.0322 'International Tables Vol C Tables 4.2.6.8 and 6.1.1.4'

loop_
_geom_angle_atom_site_label_1
_geom_angle_atom_site_label_2
_geom_angle_atom_site_label_3
_geom_angle
_geom_angle_site_symmetry_1
_geom_angle_site_symmetry_3
C29 C1 N6 129.9(2) . .
C29 C1 C8 121.7(2) . .
N6 C1 C8 108.4(2) . .
C37 C2 C30 118.0(2) . .
C37 C2 C23 122.5(2) . .
C30 C2 C23 119.4(2) . .
C7 C3 C4 120.0(3) . .
C25 C4 C3 119.6(2) . .
C25 C4 N6 120.9(2) . .
C3 C4 N6 119.5(2) . .
C24 C5 C13 125.2(2) . .
C24 C5 C27 130.9(2) . .
C13 C5 C27 103.5(2) . .
C16 N6 C1 108.67(18) . .
C16 N6 C4 124.87(19) . .
C1 N6 C4 126.4(2) . .
C3 C7 C14 121.2(2) . .
C20 C8 C1 119.1(2) . .
C20 C8 C17 133.6(2) . .
C1 C8 C17 107.3(2) . .
C30 C10 C18 121.4(2) . .
C14 C11 C25 121.3(3) . .
C27 O12 N32 109.74(19) . .
N32 C13 C5 113.1(2) . .
N32 C13 C34 117.9(2) . .
C5 C13 C34 129.0(2) . .
C11 C14 C7 117.6(2) . .
C11 C14 C19 119.6(2) . .
C7 C14 C19 122.9(2) . .
C40 C15 C34 120.8(3) . .
C38 C16 N6 130.0(2) . .
C38 C16 C17 120.9(2) . .
N6 C16 C17 109.0(2) . .
C35 C17 C16 119.0(2) . .
C35 C17 C8 134.3(2) . .
C16 C17 C8 106.6(2) . .
C22 C18 C10 118.0(2) . .
C22 C18 C24 124.3(2) . .
C10 C18 C24 117.7(2) . .
C23 C19 C14 126.3(3) . .
C26 C20 C8 119.4(2) . .
C28 C21 C34 120.3(2) . .
C37 C22 C18 120.4(3) . .
C19 C23 C2 126.0(3) . .
C5 C24 C18 133.2(2) . .
C4 C25 C11 120.3(2) . .
C20 C26 C31 120.8(2) . .
O1 C27 O12 118.4(3) . .
O1 C27 C5 135.1(3) . .
O12 C27 C5 106.4(2) . .
C33 C28 C21 120.4(3) . .
C1 C29 C31 118.2(3) . .
C10 C30 C2 120.6(3) . .
C29 C31 C26 120.9(3) . .
C13 N32 O12 107.3(2) . .
C28 C33 C40 119.6(3) . .
C21 C34 C15 118.6(2) . .
C21 C34 C13 121.9(2) . .
C15 C34 C13 119.4(2) . .
C36 C35 C17 120.0(2) . .
C35 C36 C39 120.0(3) . .
C22 C37 C2 121.6(2) . .
C16 C38 C39 118.5(2) . .
C38 C39 C36 121.5(3) . .
C15 C40 C33 120.3(3) . .

loop_
_geom_bond_atom_site_label_1
_geom_bond_atom_site_label_2
_geom_bond_distance
_geom_bond_site_symmetry_2
C1 C29 1.369(4) .
C1 N6 1.398(3) .
C1 C8 1.415(3) .
C2 C37 1.393(4) .
C2 C30 1.396(4) .
C2 C23 1.469(3) .
C3 C7 1.381(3) .
C3 C4 1.393(3) .
C4 C25 1.367(4) .
C4 N6 1.430(3) .
C5 C24 1.359(3) .
C5 C13 1.455(3) .
C5 C27 1.458(4) .
N6 C16 1.394(3) .
C7 C14 1.401(4) .
C8 C20 1.396(3) .
C8 C17 1.443(3) .
C10 C30 1.385(3) .
C10 C18 1.399(4) .
C11 C14 1.385(3) .
C11 C25 1.396(3) .
O12 C27 1.393(3) .
O12 N32 1.432(3) .
C13 N32 1.288(3) .
C13 C34 1.481(3) .
C14 C19 1.472(3) .
C15 C40 1.375(4) .
C15 C34 1.394(3) .
C16 C38 1.377(4) .
C16 C17 1.412(3) .
C17 C35 1.398(3) .
C18 C22 1.396(3) .
C18 C24 1.456(3) .
C19 C23 1.332(4) .
C20 C26 1.371(4) .
C21 C28 1.387(4) .
C21 C34 1.392(4) .
C22 C37 1.387(3) .
C26 C31 1.396(4) .
C27 O1 1.213(3) .
C28 C33 1.380(4) .
C29 C31 1.393(4) .
C33 C40 1.386(4) .
C35 C36 1.366(4) .
C36 C39 1.392(4) .
C38 C39 1.380(4) .
